data_4132613
loop_
_publ_author_name
'Otake, Ken-Ichi'
'Cui, Yuexing'
'Buru, Cassandra T.'
'Li, Zhanyong'
'Hupp, Joseph T.'
'Farha, Omar K.'

_publ_section_title
;
 Single-Atom-Based Vanadium Oxide Catalysts Supported on Metal-Organic
 Frameworks: Selective Alcohol Oxidation and Structure-Activity
 Relationship.
;
_journal_issue 28
_journal_name_full 'Journal of the American Chemical Society'
_journal_page_first 8652
_journal_page_last 8656
_journal_paper_doi 10.1021/jacs.8b05107
_journal_volume 140
_journal_year 2018
_chemical_formula_moiety 'C18 H6 Hf6 O32 (V O2)0.54 V0.96'
_chemical_formula_sum 'C18 H6 Hf6 O33.1 V1.5'
_chemical_formula_weight 1899.18
_space_group_crystal_system cubic
_space_group_IT_number 227
_space_group_name_Hall '-F 4vw 2vw 3'
_space_group_name_H-M_alt 'F d -3 m :2'
_atom_sites_solution_hydrogens geom
_audit_creation_method SHELXL-2017/1
_audit_update_record
;
2018-02-24 deposited with the CCDC.
2018-03-01 downloaded from the CCDC.
;
_cell_angle_alpha 90
_cell_angle_beta 90
_cell_angle_gamma 90
_cell_formula_units_Z 16
_cell_length_a 34.9765(10)
_cell_length_b 34.9765(10)
_cell_length_c 34.9765(10)
_cell_measurement_reflns_used 3921
_cell_measurement_temperature 100(2)
_cell_measurement_theta_max 60.01
_cell_measurement_theta_min 4.19
_cell_volume 42789(2)
_computing_cell_refinement 'Bruker SAINT'
_computing_data_collection 'Bruker APEX2'
_computing_data_reduction 'Bruker SAINT'
_computing_publication_material 'Yadokari-XG (Wakita, Nemoto et al., 2009)'
_computing_structure_refinement 'SHELXL-2017/1 (Sheldrick, 2017)'
_computing_structure_solution 'SHELXT-2014 (Sheldrick 2014)'
_diffrn_ambient_temperature 100(2)
_diffrn_measured_fraction_theta_full 0.999
_diffrn_measured_fraction_theta_max 0.999
_diffrn_measurement_device_type 'Bruker Kappa APEX-II CCD area detector'
_diffrn_measurement_method '\f and \w scans'
_diffrn_radiation_monochromator 'MX optics'
_diffrn_radiation_type CuK\a
_diffrn_radiation_wavelength 1.54178
_diffrn_reflns_av_R_equivalents 0.0396
_diffrn_reflns_av_unetI/netI 0.0213
_diffrn_reflns_Laue_measured_fraction_full 0.999
_diffrn_reflns_Laue_measured_fraction_max 0.999
_diffrn_reflns_limit_h_max 39
_diffrn_reflns_limit_h_min -10
_diffrn_reflns_limit_k_max 37
_diffrn_reflns_limit_k_min -31
_diffrn_reflns_limit_l_max 29
_diffrn_reflns_limit_l_min -31
_diffrn_reflns_number 12827
_diffrn_reflns_point_group_measured_fraction_full 0.999
_diffrn_reflns_point_group_measured_fraction_max 0.999
_diffrn_reflns_theta_full 60.002
_diffrn_reflns_theta_max 60.002
_diffrn_reflns_theta_min 2.188
_diffrn_source microsource
_exptl_absorpt_coefficient_mu 11.795
_exptl_absorpt_correction_T_max 0.7518
_exptl_absorpt_correction_T_min 0.6562
_exptl_absorpt_correction_type multi-scan
_exptl_absorpt_process_details '(SADABS-2014/5; Krause et al., 2015)'
_exptl_crystal_colour yellow'
_exptl_crystal_density_diffrn 1.195
_exptl_crystal_density_method 'not measured'
_exptl_crystal_description octahedron
_exptl_crystal_F_000 13734
_exptl_crystal_size_max 0.03
_exptl_crystal_size_mid 0.03
_exptl_crystal_size_min 0.03
_refine_diff_density_max 0.944
_refine_diff_density_min -0.777
_refine_diff_density_rms 0.135
_refine_ls_extinction_method none
_refine_ls_goodness_of_fit_ref 1.165
_refine_ls_hydrogen_treatment constr
_refine_ls_matrix_type full
_refine_ls_number_parameters 70
_refine_ls_number_reflns 1551
_refine_ls_number_restraints 20
_refine_ls_restrained_S_all 1.159
_refine_ls_R_factor_all 0.0411
_refine_ls_R_factor_gt 0.0354
_refine_ls_shift/su_max 0.001
_refine_ls_shift/su_mean 0.000
_refine_ls_structure_factor_coef Fsqd
_refine_ls_weighting_details 'w=1/[\s^2^(Fo^2^)+(0.0832P)^2^+402.8215P] where P=(Fo^2^+2Fc^2^)/3'
_refine_ls_weighting_scheme calc
_refine_ls_wR_factor_gt 0.1277
_refine_ls_wR_factor_ref 0.1312
_reflns_Friedel_coverage 0.000
_reflns_number_gt 1334
_reflns_number_total 1551
_reflns_threshold_expression 'I > 2\s(I)'
_cod_data_source_file ja8b05107_si_002.cif
_cod_data_source_block Hf-MOF-808-V
_cod_original_cell_volume 42789(4)
_cod_original_sg_symbol_H-M 'F d -3 m'
_cod_original_formula_sum 'C18 H6 Hf6 O33.10 V1.50'
_cod_database_code 4132613
_shelx_shelxl_version_number 2017/1
_shelx_space_group_comment
;
The symmetry employed for this shelxl refinement is uniquely defined
by the following loop, which should always be used as a source of
symmetry information in preference to the above space-group names.
They are only intended as comments.
;

loop_
_space_group_symop_operation_xyz
'x, y, z'
'x, z, y'
'y+1/4, -z, x+1/4'
'y+1/4, x+1/4, -z'
'x+1/4, -z, y+1/4'
'-z, y+1/4, x+1/4'
'z+1/4, x+1/4, -y'
'y+1/4, z+1/4, -x'
'z+1/4, y+1/4, -x'
'-z+1/4, x, -y+1/4'
'x+1/4, z+1/4, -y'
'y, -z+1/4, -x+1/4'
'x, -z+1/4, -y+1/4'
'-z+1/4, y, -x+1/4'
'x+1/4, -y, z+1/4'
'y+1/4, -x, z+1/4'
'x, -y+1/4, -z+1/4'
'y, -x+1/4, -z+1/4'
'-y, -z, -x'
'-x+1/4, -y+1/4, z'
'-y, -x, -z'
'-z, -x, -y'
'-z, -y, -x'
'z, -x+1/4, -y+1/4'
'x, y+1/2, z+1/2'
'x, z+1/2, y+1/2'
'y+1/4, -z+1/2, x+3/4'
'y+1/4, x+3/4, -z+1/2'
'x+1/4, -z+1/2, y+3/4'
'-z, y+3/4, x+3/4'
'z+1/4, x+3/4, -y+1/2'
'y+1/4, z+3/4, -x+1/2'
'z+1/4, y+3/4, -x+1/2'
'-z+1/4, x+1/2, -y+3/4'
'x+1/4, z+3/4, -y+1/2'
'y, -z+3/4, -x+3/4'
'x, -z+3/4, -y+3/4'
'-z+1/4, y+1/2, -x+3/4'
'x+1/4, -y+1/2, z+3/4'
'y+1/4, -x+1/2, z+3/4'
'x, -y+3/4, -z+3/4'
'y, -x+3/4, -z+3/4'
'-y, -z+1/2, -x+1/2'
'-x+1/4, -y+3/4, z+1/2'
'-y, -x+1/2, -z+1/2'
'-z, -x+1/2, -y+1/2'
'-z, -y+1/2, -x+1/2'
'z, -x+3/4, -y+3/4'
'x+1/2, y, z+1/2'
'x+1/2, z, y+1/2'
'y+3/4, -z, x+3/4'
'y+3/4, x+1/4, -z+1/2'
'x+3/4, -z, y+3/4'
'-z+1/2, y+1/4, x+3/4'
'z+3/4, x+1/4, -y+1/2'
'y+3/4, z+1/4, -x+1/2'
'z+3/4, y+1/4, -x+1/2'
'-z+3/4, x, -y+3/4'
'x+3/4, z+1/4, -y+1/2'
'y+1/2, -z+1/4, -x+3/4'
'x+1/2, -z+1/4, -y+3/4'
'-z+3/4, y, -x+3/4'
'x+3/4, -y, z+3/4'
'y+3/4, -x, z+3/4'
'x+1/2, -y+1/4, -z+3/4'
'y+1/2, -x+1/4, -z+3/4'
'-y+1/2, -z, -x+1/2'
'-x+3/4, -y+1/4, z+1/2'
'-y+1/2, -x, -z+1/2'
'-z+1/2, -x, -y+1/2'
'-z+1/2, -y, -x+1/2'
'z+1/2, -x+1/4, -y+3/4'
'x+1/2, y+1/2, z'
'x+1/2, z+1/2, y'
'y+3/4, -z+1/2, x+1/4'
'y+3/4, x+3/4, -z'
'x+3/4, -z+1/2, y+1/4'
'-z+1/2, y+3/4, x+1/4'
'z+3/4, x+3/4, -y'
'y+3/4, z+3/4, -x'
'z+3/4, y+3/4, -x'
'-z+3/4, x+1/2, -y+1/4'
'x+3/4, z+3/4, -y'
'y+1/2, -z+3/4, -x+1/4'
'x+1/2, -z+3/4, -y+1/4'
'-z+3/4, y+1/2, -x+1/4'
'x+3/4, -y+1/2, z+1/4'
'y+3/4, -x+1/2, z+1/4'
'x+1/2, -y+3/4, -z+1/4'
'y+1/2, -x+3/4, -z+1/4'
'-y+1/2, -z+1/2, -x'
'-x+3/4, -y+3/4, z'
'-y+1/2, -x+1/2, -z'
'-z+1/2, -x+1/2, -y'
'-z+1/2, -y+1/2, -x'
'z+1/2, -x+3/4, -y+1/4'
'-x, -y, -z'
'-x, -z, -y'
'-y-1/4, z, -x-1/4'
'-y-1/4, -x-1/4, z'
'-x-1/4, z, -y-1/4'
'z, -y-1/4, -x-1/4'
'-z-1/4, -x-1/4, y'
'-y-1/4, -z-1/4, x'
'-z-1/4, -y-1/4, x'
'z-1/4, -x, y-1/4'
'-x-1/4, -z-1/4, y'
'-y, z-1/4, x-1/4'
'-x, z-1/4, y-1/4'
'z-1/4, -y, x-1/4'
'-x-1/4, y, -z-1/4'
'-y-1/4, x, -z-1/4'
'-x, y-1/4, z-1/4'
'-y, x-1/4, z-1/4'
'y, z, x'
'x-1/4, y-1/4, -z'
'y, x, z'
'z, x, y'
'z, y, x'
'-z, x-1/4, y-1/4'
'-x, -y+1/2, -z+1/2'
'-x, -z+1/2, -y+1/2'
'-y-1/4, z+1/2, -x+1/4'
'-y-1/4, -x+1/4, z+1/2'
'-x-1/4, z+1/2, -y+1/4'
'z, -y+1/4, -x+1/4'
'-z-1/4, -x+1/4, y+1/2'
'-y-1/4, -z+1/4, x+1/2'
'-z-1/4, -y+1/4, x+1/2'
'z-1/4, -x+1/2, y+1/4'
'-x-1/4, -z+1/4, y+1/2'
'-y, z+1/4, x+1/4'
'-x, z+1/4, y+1/4'
'z-1/4, -y+1/2, x+1/4'
'-x-1/4, y+1/2, -z+1/4'
'-y-1/4, x+1/2, -z+1/4'
'-x, y+1/4, z+1/4'
'-y, x+1/4, z+1/4'
'y, z+1/2, x+1/2'
'x-1/4, y+1/4, -z+1/2'
'y, x+1/2, z+1/2'
'z, x+1/2, y+1/2'
'z, y+1/2, x+1/2'
'-z, x+1/4, y+1/4'
'-x+1/2, -y, -z+1/2'
'-x+1/2, -z, -y+1/2'
'-y+1/4, z, -x+1/4'
'-y+1/4, -x-1/4, z+1/2'
'-x+1/4, z, -y+1/4'
'z+1/2, -y-1/4, -x+1/4'
'-z+1/4, -x-1/4, y+1/2'
'-y+1/4, -z-1/4, x+1/2'
'-z+1/4, -y-1/4, x+1/2'
'z+1/4, -x, y+1/4'
'-x+1/4, -z-1/4, y+1/2'
'-y+1/2, z-1/4, x+1/4'
'-x+1/2, z-1/4, y+1/4'
'z+1/4, -y, x+1/4'
'-x+1/4, y, -z+1/4'
'-y+1/4, x, -z+1/4'
'-x+1/2, y-1/4, z+1/4'
'-y+1/2, x-1/4, z+1/4'
'y+1/2, z, x+1/2'
'x+1/4, y-1/4, -z+1/2'
'y+1/2, x, z+1/2'
'z+1/2, x, y+1/2'
'z+1/2, y, x+1/2'
'-z+1/2, x-1/4, y+1/4'
'-x+1/2, -y+1/2, -z'
'-x+1/2, -z+1/2, -y'
'-y+1/4, z+1/2, -x-1/4'
'-y+1/4, -x+1/4, z'
'-x+1/4, z+1/2, -y-1/4'
'z+1/2, -y+1/4, -x-1/4'
'-z+1/4, -x+1/4, y'
'-y+1/4, -z+1/4, x'
'-z+1/4, -y+1/4, x'
'z+1/4, -x+1/2, y-1/4'
'-x+1/4, -z+1/4, y'
'-y+1/2, z+1/4, x-1/4'
'-x+1/2, z+1/4, y-1/4'
'z+1/4, -y+1/2, x-1/4'
'-x+1/4, y+1/2, -z-1/4'
'-y+1/4, x+1/2, -z-1/4'
'-x+1/2, y+1/4, z-1/4'
'-y+1/2, x+1/4, z-1/4'
'y+1/2, z+1/2, x'
'x+1/4, y+1/4, -z'
'y+1/2, x+1/2, z'
'z+1/2, x+1/2, y'
'z+1/2, y+1/2, x'
'-z+1/2, x+1/4, y-1/4'

loop_
_atom_site_label
_atom_site_type_symbol
_atom_site_fract_x
_atom_site_fract_y
_atom_site_fract_z
_atom_site_U_iso_or_equiv
_atom_site_adp_type
_atom_site_occupancy
_atom_site_site_symmetry_order
_atom_site_calc_flag
_atom_site_refinement_flags_posn
_atom_site_refinement_flags_adp
_atom_site_refinement_flags_occupancy
_atom_site_disorder_assembly
_atom_site_disorder_group
C1 C 0.5775(2) 0.1725(2) 0.5290(3) 0.034(2) Uani 1 2 d S T P . .
H1 H 0.588186 0.161816 0.506417 0.041 Uiso 1 2 calc R U P . .
C2 C 0.5942(3) 0.20453(19) 0.54547(19) 0.033(2) Uani 1 2 d S T P . .
C3 C 0.6314(3) 0.2195(2) 0.5305(2) 0.034(2) Uani 1 2 d S T P . .
Hf1 Hf 0.70298(2) 0.27261(2) 0.54702(2) 0.0281(3) Uani 1 2 d S T P . .
O1 O 0.64571(12) 0.24735(13) 0.54768(12) 0.0301(10) Uani 1 1 d . . . . .
O2 O 0.73653(16) 0.3102(2) 0.51347(16) 0.054(2) Uani 1 2 d S T P . .
O3 O 0.7097(5) 0.2097(5) 0.5403(5) 0.031(5) Uiso 0.4998 6 d S . P . 1
O4 O 0.7228(4) 0.2228(4) 0.5272(4) 0.017(4) Uiso 0.4998 6 d S . P . 2
O5 O 0.716393 0.319901 0.589800 0.097(3) Uiso 0.8 1 d . . P . 2
O6 O 0.699203 0.319400 0.584300 0.100(14) Uiso 0.2 1 d . . P . 1
V1 V 0.6858(6) 0.3678(6) 0.5642(6) 0.033(5) Uani 0.08 2 d S TU P . 1
V2 V 0.6772(4) 0.3171(5) 0.5728(4) 0.028(4) Uani 0.09 2 d DS TU P . 2
O8 O 0.699(2) 0.366(2) 0.551(2) 0.07(4) Uiso 0.09 2 d DS . P . 2
O9 O 0.657(2) 0.3671(19) 0.593(2) 0.08(4) Uiso 0.09 2 d DS . P . 2
V3 V 0.6523(6) 0.3439(9) 0.5977(6) 0.061(7) Uani 0.08 2 d S TU P A 3

loop_
_atom_site_aniso_label
_atom_site_aniso_U_11
_atom_site_aniso_U_22
_atom_site_aniso_U_33
_atom_site_aniso_U_23
_atom_site_aniso_U_13
_atom_site_aniso_U_12
C1 0.039(4) 0.039(4) 0.025(5) -0.001(3) 0.001(3) -0.008(5)
C2 0.037(6) 0.030(3) 0.030(3) 0.001(4) 0.005(3) -0.005(3)
C3 0.045(6) 0.028(3) 0.028(3) -0.003(4) 0.004(3) -0.004(3)
Hf1 0.0263(3) 0.0316(3) 0.0263(3) 0.00131(13) 0.00480(18) -0.00131(13)
O1 0.027(2) 0.029(3) 0.035(3) -0.0037(19) 0.0096(19) -0.006(2)
O2 0.044(3) 0.075(6) 0.044(3) 0.032(3) -0.012(4) -0.032(3)
V1 0.036(7) 0.026(10) 0.036(7) -0.016(6) -0.013(10) 0.016(6)
V2 0.023(5) 0.037(9) 0.023(5) -0.001(5) -0.014(7) 0.001(5)
V3 0.067(9) 0.048(13) 0.067(9) -0.020(8) 0.013(12) 0.020(8)

loop_
_atom_type_symbol
_atom_type_description
_atom_type_scat_dispersion_real
_atom_type_scat_dispersion_imag
_atom_type_scat_source
C C 0.0181 0.0091 'International Tables Vol C Tables 4.2.6.8 and 6.1.1.4'
O O 0.0492 0.0322 'International Tables Vol C Tables 4.2.6.8 and 6.1.1.4'
V V 0.0687 2.1097 'International Tables Vol C Tables 4.2.6.8 and 6.1.1.4'
Hf Hf -6.1794 4.9776 'International Tables Vol C Tables 4.2.6.8 and 6.1.1.4'
H H 0.0000 0.0000 'International Tables Vol C Tables 4.2.6.8 and 6.1.1.4'

loop_
_geom_angle_atom_site_label_1
_geom_angle_atom_site_label_2
_geom_angle_atom_site_label_3
_geom_angle
_geom_angle_site_symmetry_1
_geom_angle_site_symmetry_3
C2 C1 C2 120.4(10) 100_665 .
C2 C1 H1 119.8 100_665 .
C2 C1 H1 119.8 . .
C1 C2 C1 119.6(10) . 104_665
C1 C2 C3 120.1(5) . .
C1 C2 C3 120.1(5) 104_665 .
O1 C3 O1 126.0(9) 37 .
O1 C3 C2 117.0(5) 37 .
O1 C3 C2 117.0(5) . .
O4 Hf1 V2 170.1(8) . .
O6 Hf1 O6 46.557(10) 14_656 .
O4 Hf1 O2 99.0(7) . .
V2 Hf1 O2 90.9(6) . .
O6 Hf1 O2 84.0(2) 14_656 .
O6 Hf1 O2 84.0(2) . .
O6 Hf1 O2 92.5(2) 14_656 108_655
O6 Hf1 O2 134.59(18) . 108_655
O2 Hf1 O2 70.8(2) . 108_655
O4 Hf1 O2 67.0(3) . 154_565
V2 Hf1 O2 116.9(3) . 154_565
O6 Hf1 O2 134.59(18) 14_656 154_565
O6 Hf1 O2 92.5(2) . 154_565
O2 Hf1 O2 70.8(2) . 154_565
O2 Hf1 O2 112.6(4) 108_655 154_565
O4 Hf1 O1 88.3(5) . .
V2 Hf1 O1 84.1(4) . .
O6 Hf1 O1 75.24(12) 14_656 .
O6 Hf1 O1 104.52(11) . .
O2 Hf1 O1 139.77(12) . .
O2 Hf1 O1 76.0(2) 108_655 .
O2 Hf1 O1 145.4(2) 154_565 .
O4 Hf1 O1 88.3(5) . 14_656
V2 Hf1 O1 84.1(4) . 14_656
O6 Hf1 O1 104.52(11) 14_656 14_656
O6 Hf1 O1 75.24(12) . 14_656
O2 Hf1 O1 139.77(12) . 14_656
O2 Hf1 O1 145.4(2) 108_655 14_656
O2 Hf1 O1 76.0(2) 154_565 14_656
O1 Hf1 O1 79.5(2) . 14_656
O6 Hf1 O3 147.6(4) 14_656 .
O6 Hf1 O3 147.6(4) . .
O2 Hf1 O3 119.8(7) . .
O2 Hf1 O3 77.0(4) 108_655 .
O2 Hf1 O3 77.0(4) 154_565 .
O1 Hf1 O3 72.5(5) . .
O1 Hf1 O3 72.5(5) 14_656 .
O6 Hf1 O5 15.895(2) 14_656 14_656
O6 Hf1 O5 61.326(12) . 14_656
O2 Hf1 O5 78.4(2) . 14_656
O2 Hf1 O5 76.6(2) 108_655 14_656
O2 Hf1 O5 141.62(16) 154_565 14_656
O1 Hf1 O5 72.20(12) . 14_656
O1 Hf1 O5 118.31(11) 14_656 14_656
O3 Hf1 O5 139.9(2) . 14_656
O4 Hf1 O5 142.06(8) . .
V2 Hf1 O5 40.24(17) . .
O2 Hf1 O5 78.4(2) . .
O2 Hf1 O5 141.62(16) 108_655 .
O2 Hf1 O5 76.6(2) 154_565 .
O1 Hf1 O5 118.31(11) . .
O1 Hf1 O5 72.20(12) 14_656 .
O5 Hf1 O5 75.141(14) 14_656 .
C3 O1 Hf1 132.6(5) . .
Hf1 O2 Hf1 108.9(3) . 154_565
Hf1 O2 Hf1 108.9(3) . 108_655
Hf1 O2 Hf1 103.8(4) 154_565 108_655
Hf1 O3 Hf1 101.4(8) 34_645 84_556
Hf1 O3 Hf1 101.4(8) 34_645 .
Hf1 O3 Hf1 101.4(8) 84_556 .
Hf1 O4 Hf1 119.0(2) 34_645 84_556
Hf1 O4 Hf1 119.0(2) 34_645 .
Hf1 O4 Hf1 119.0(2) 84_556 .
V2 O5 Hf1 60.2(7) . .
O6 O6 V1 64.0(3) 14_656 .
O6 O6 Hf1 66.717(5) 14_656 .
V1 O6 Hf1 118.9(5) . .
O6 V1 O6 51.9(6) . 14_656
O5 V2 O5 136.4(13) 14_656 .
O5 V2 O9 97.0(15) 14_656 .
O5 V2 O9 97.0(15) . .
O5 V2 Hf1 79.6(7) 14_656 .
O5 V2 Hf1 79.6(7) . .
O9 V2 Hf1 170(4) . .
O5 V2 O8 75.5(13) 14_656 .
O5 V2 O8 75.5(13) . .
O9 V2 O8 61(5) . .
Hf1 V2 O8 109(4) . .

loop_
_geom_bond_atom_site_label_1
_geom_bond_atom_site_label_2
_geom_bond_distance
_geom_bond_site_symmetry_2
C1 C2 1.388(7) 100_665
C1 C2 1.388(7) .
C1 H1 0.9500 .
C2 C3 1.496(14) .
C3 O1 1.250(6) 37
C3 O1 1.250(6) .
Hf1 O4 1.999(2) .
Hf1 V2 2.010(18) .
Hf1 O6 2.0965(4) 14_656
Hf1 O6 2.0967(4) .
Hf1 O2 2.117(7) .
Hf1 O2 2.189(5) 108_655
Hf1 O2 2.189(5) 154_565
Hf1 O1 2.189(4) .
Hf1 O1 2.189(4) 14_656
Hf1 O3 2.225(12) .
Hf1 O5 2.2792(4) 14_656
Hf1 O5 2.2793(4) .
O5 V2 1.497(7) .
O6 O6 1.65716(4) 14_656
O6 V1 1.893(19) .
V2 O9 2.01(2) .
V2 O8 2.01(2) .
V3 V3 2.70(6) 159_656

loop_
_geom_torsion_atom_site_label_1
_geom_torsion_atom_site_label_2
_geom_torsion_atom_site_label_3
_geom_torsion_atom_site_label_4
_geom_torsion
_geom_torsion_site_symmetry_1
_geom_torsion_site_symmetry_4
C2 C1 C2 C1 -3(2) 100_665 104_665
C2 C1 C2 C3 172.5(7) 100_665 .
C1 C2 C3 O1 1.4(14) . 37
C1 C2 C3 O1 176.7(9) 104_665 37
C1 C2 C3 O1 -176.7(9) . .
C1 C2 C3 O1 -1.4(14) 104_665 .
O1 C3 O1 Hf1 -13.2(16) 37 .
C2 C3 O1 Hf1 164.8(6) . .
Hf1 O6 V1 O6 39.6(9) . 14_656
Hf1 O5 V2 O5 -62.7(16) . 14_656
Hf1 O5 V2 O9 -170(4) . .
Hf1 O5 V2 O8 -112(4) . .
